data_7048805
loop_
_publ_author_name
'Cain, Amy N.'
'Carder Freeman, TaRynn N'
'Roewe, Kimberly D.'
'Cockriel, David L.'
'Hasley, Travis R.'
'Maples, Randall D.'
'Allbritton, Elisabeth M. A.'
'D'Huys, Thomas'
'van Loy, Tom'
'Burke, Benjamin P.'
'Prior, Timothy J.'
'Schols, Dominique'
'Archibald, Stephen J.'
'Hubin, Timothy J.'

_publ_section_title
;
 Acetate as a model for aspartate-based CXCR4 chemokine receptor binding
 of cobalt and nickel complexes of cross-bridged tetraazamacrocycles.
;
_journal_issue 8
_journal_name_full 'Dalton transactions (Cambridge, England : 2003)'
_journal_page_first 2785
_journal_page_last 2801
_journal_paper_doi 10.1039/c8dt04728f
_journal_volume 48
_journal_year 2019
_chemical_formula_moiety
;
C14 H29 N4 Ni O2, F6 P, C H2 Cl2 
;
_chemical_formula_sum 'C15 H31 Cl2 F6 N4 Ni O2 P'
_chemical_formula_weight 574.02
_space_group_crystal_system monoclinic
_space_group_IT_number 14
_space_group_name_Hall '-P 2yn'
_space_group_name_H-M_alt 'P 1 21/n 1'
_symmetry_space_group_name_Hall '-P 2yn'
_symmetry_space_group_name_H-M 'P 1 21/n 1'
_atom_sites_solution_hydrogens geom
_audit_creation_method SHELXL-2017/1
_audit_update_record
;
2017-08-08 deposited with the CCDC.
2019-01-29 downloaded from the CCDC.
;
_cell_angle_alpha 90
_cell_angle_beta 103.909(10)
_cell_angle_gamma 90
_cell_formula_units_Z 4
_cell_length_a 12.0210(16)
_cell_length_b 16.226(3)
_cell_length_c 12.4026(16)
_cell_measurement_reflns_used 13160
_cell_measurement_temperature 150(2)
_cell_measurement_theta_max 26.85
_cell_measurement_theta_min 2.50
_cell_volume 2348.2(6)
_computing_cell_refinement 'Stoe X-AREA'
_computing_data_collection 'Stoe X-AREA'
_computing_data_reduction
;
 Scaled and merged with Sortav
 R.H. Blessing, (1987) Cryst. Rev. 1, 3-58
 R.H. Blessing, (1989) J. Appl. Cryst. 22, 396-397
;
_computing_structure_refinement 'SHELXL-2017/1 (Sheldrick, 2017)'
_computing_structure_solution 'SHELXT (Sheldrick, 2015)'
_diffrn_ambient_temperature 150(2)
_diffrn_detector_area_resol_mean 6.67
_diffrn_measured_fraction_theta_full 0.999
_diffrn_measured_fraction_theta_max 0.999
_diffrn_measurement_device_type 'Stoe IPDs2'
_diffrn_measurement_method \w-scans
_diffrn_radiation_type MoK\a
_diffrn_radiation_wavelength 0.71073
_diffrn_reflns_av_R_equivalents 0.1196
_diffrn_reflns_av_unetI/netI 0.0802
_diffrn_reflns_Laue_measured_fraction_full 0.999
_diffrn_reflns_Laue_measured_fraction_max 0.999
_diffrn_reflns_limit_h_max 12
_diffrn_reflns_limit_h_min -15
_diffrn_reflns_limit_k_max 20
_diffrn_reflns_limit_k_min -20
_diffrn_reflns_limit_l_max 15
_diffrn_reflns_limit_l_min -15
_diffrn_reflns_number 29043
_diffrn_reflns_point_group_measured_fraction_full 0.999
_diffrn_reflns_point_group_measured_fraction_max 0.999
_diffrn_reflns_theta_full 25.242
_diffrn_reflns_theta_max 26.371
_diffrn_reflns_theta_min 2.707
_diffrn_source 'fine-focus sealed tube'
_exptl_absorpt_coefficient_mu 1.189
_exptl_absorpt_correction_T_max 0.698
_exptl_absorpt_correction_T_min 0.601
_exptl_absorpt_correction_type multi-scan
_exptl_absorpt_process_details
;
 R.H. Blessing, Acta Cryst. (1995), A51, 33-38
;
_exptl_crystal_colour blue
_exptl_crystal_density_diffrn 1.624
_exptl_crystal_description block
_exptl_crystal_F_000 1184
_exptl_crystal_size_max 0.410
_exptl_crystal_size_mid 0.340
_exptl_crystal_size_min 0.320
_refine_diff_density_max 0.916
_refine_diff_density_min -0.686
_refine_diff_density_rms 0.094
_refine_ls_extinction_method none
_refine_ls_goodness_of_fit_ref 1.075
_refine_ls_hydrogen_treatment constr
_refine_ls_matrix_type full
_refine_ls_number_parameters 283
_refine_ls_number_reflns 4794
_refine_ls_number_restraints 0
_refine_ls_restrained_S_all 1.075
_refine_ls_R_factor_all 0.0975
_refine_ls_R_factor_gt 0.0678
_refine_ls_shift/su_max 0.001
_refine_ls_shift/su_mean 0.000
_refine_ls_structure_factor_coef Fsqd
_refine_ls_weighting_details 'w=1/[\s^2^(Fo^2^)+(0.0634P)^2^] where P=(Fo^2^+2Fc^2^)/3'
_refine_ls_weighting_scheme calc
_refine_ls_wR_factor_gt 0.1275
_refine_ls_wR_factor_ref 0.1348
_reflns_Friedel_coverage 0.000
_reflns_number_gt 3208
_reflns_number_total 4794
_reflns_threshold_expression 'I > 2\s(I)'
_cod_data_source_file c8dt04728f2.cif
_cod_data_source_block Ni7OAc_PF6
_cod_depositor_comments 'Adding full bibliography for 7048799--7048808.cif.'
_cod_original_cell_volume 2348.3(6)
_cod_database_code 7048805
_shelx_shelxl_version_number 2017/1
_shelx_space_group_comment
;
The symmetry employed for this shelxl refinement is uniquely defined
by the following loop, which should always be used as a source of
symmetry information in preference to the above space-group names.
They are only intended as comments.
;
_shelx_estimated_absorpt_t_min 0.641
_shelx_estimated_absorpt_t_max 0.702

loop_
_space_group_symop_operation_xyz
'x, y, z'
'-x+1/2, y+1/2, -z+1/2'
'-x, -y, -z'
'x-1/2, -y-1/2, z-1/2'

loop_
_atom_site_label
_atom_site_type_symbol
_atom_site_fract_x
_atom_site_fract_y
_atom_site_fract_z
_atom_site_U_iso_or_equiv
_atom_site_adp_type
_atom_site_occupancy
_atom_site_site_symmetry_order
_atom_site_calc_flag
_atom_site_refinement_flags_posn
_atom_site_refinement_flags_adp
C1 C 0.7109(5) 0.3519(3) 0.2165(4) 0.0310(11) Uani 1 1 d . .
H1A H 0.720166 0.406253 0.183575 0.037 Uiso 1 1 calc R U
H1B H 0.635209 0.329503 0.177649 0.037 Uiso 1 1 calc R U
C2 C 0.8053(5) 0.2936(3) 0.1986(4) 0.0333(11) Uani 1 1 d . .
H2A H 0.779726 0.266711 0.125176 0.040 Uiso 1 1 calc R U
H2B H 0.874883 0.326124 0.198262 0.040 Uiso 1 1 calc R U
C3 C 0.9509(4) 0.2421(3) 0.3617(4) 0.0306(10) Uani 1 1 d . .
H3A H 0.976328 0.299064 0.352169 0.037 Uiso 1 1 calc R U
H3B H 1.006220 0.203760 0.340710 0.037 Uiso 1 1 calc R U
C4 C 0.9499(4) 0.2283(3) 0.4822(4) 0.0305(10) Uani 1 1 d . .
H4A H 0.938140 0.169058 0.495060 0.037 Uiso 1 1 calc R U
H4B H 1.024537 0.245041 0.530624 0.037 Uiso 1 1 calc R U
C5 C 0.8257(4) 0.2502(3) 0.6137(3) 0.0299(9) Uani 1 1 d . .
H5A H 0.885170 0.269184 0.678769 0.036 Uiso 1 1 calc R U
H5B H 0.823140 0.189302 0.615838 0.036 Uiso 1 1 calc R U
C6 C 0.7096(4) 0.2849(3) 0.6205(4) 0.0311(11) Uani 1 1 d . .
H6A H 0.675539 0.248490 0.668083 0.037 Uiso 1 1 calc R U
H6B H 0.720708 0.339976 0.655680 0.037 Uiso 1 1 calc R U
C7 C 0.6034(4) 0.3800(3) 0.4751(4) 0.0296(10) Uani 1 1 d . .
H7A H 0.661380 0.415808 0.523378 0.036 Uiso 1 1 calc R U
H7B H 0.527255 0.395311 0.486355 0.036 Uiso 1 1 calc R U
C8 C 0.6050(4) 0.3944(3) 0.3551(4) 0.0296(10) Uani 1 1 d . .
H8A H 0.539389 0.365736 0.305822 0.036 Uiso 1 1 calc R U
H8B H 0.598057 0.454019 0.338168 0.036 Uiso 1 1 calc R U
C9 C 0.8179(4) 0.4080(3) 0.3957(4) 0.0269(10) Uani 1 1 d . .
H9A H 0.796041 0.465199 0.409033 0.032 Uiso 1 1 calc R U
H9B H 0.873508 0.410401 0.348433 0.032 Uiso 1 1 calc R U
C10 C 0.8763(4) 0.3678(3) 0.5082(4) 0.0242(9) Uani 1 1 d . .
H10A H 0.959757 0.378535 0.524241 0.029 Uiso 1 1 calc R U
H10B H 0.846494 0.393804 0.567719 0.029 Uiso 1 1 calc R U
C11 C 0.8294(5) 0.1455(3) 0.2360(4) 0.0366(12) Uani 1 1 d . .
H11A H 0.885328 0.142004 0.190261 0.055 Uiso 1 1 calc R U
H11B H 0.752282 0.135828 0.189530 0.055 Uiso 1 1 calc R U
H11C H 0.847223 0.103859 0.294845 0.055 Uiso 1 1 calc R U
C12 C 0.5197(4) 0.2478(3) 0.5063(5) 0.0361(11) Uani 1 1 d . .
H12A H 0.484055 0.271508 0.562516 0.054 Uiso 1 1 calc R U
H12B H 0.535974 0.189319 0.522638 0.054 Uiso 1 1 calc R U
H12C H 0.467336 0.253367 0.432769 0.054 Uiso 1 1 calc R U
C13 C 0.6057(4) 0.1209(3) 0.3381(4) 0.0305(11) Uani 1 1 d . .
C14 C 0.5359(5) 0.0438(3) 0.3063(5) 0.0456(14) Uani 1 1 d . .
H14A H 0.565051 0.000314 0.360513 0.068 Uiso 1 1 calc R U
H14B H 0.541519 0.025774 0.232353 0.068 Uiso 1 1 calc R U
H14C H 0.455525 0.055135 0.305207 0.068 Uiso 1 1 calc R U
C15 C 0.2184(6) 0.0143(3) 0.3976(5) 0.0447(14) Uani 1 1 d . .
H15A H 0.224918 -0.003993 0.323215 0.054 Uiso 1 1 calc R U
H15B H 0.267346 -0.021917 0.453698 0.054 Uiso 1 1 calc R U
F6 F 0.2242(2) 0.49129(16) 0.3370(2) 0.0328(6) Uani 1 1 d . .
F5 F 0.1244(3) 0.37679(17) 0.2695(2) 0.0384(7) Uani 1 1 d . .
F3 F 0.3143(3) 0.42186(17) 0.4896(2) 0.0349(7) Uani 1 1 d . .
F2 F 0.3175(3) 0.37301(19) 0.3195(3) 0.0394(7) Uani 1 1 d . .
F4 F 0.1202(3) 0.42528(19) 0.4393(3) 0.0416(7) Uani 1 1 d . .
F1 F 0.2148(3) 0.30676(17) 0.4234(3) 0.0464(8) Uani 1 1 d . .
Ni1 Ni 0.71739(5) 0.24484(3) 0.39097(4) 0.01974(15) Uani 1 1 d . .
O1 O 0.6912(3) 0.12044(18) 0.4195(3) 0.0287(7) Uani 1 1 d . .
O2 O 0.5795(3) 0.1860(2) 0.2815(3) 0.0308(7) Uani 1 1 d . .
P1 P 0.21962(11) 0.39840(7) 0.37986(10) 0.0236(3) Uani 1 1 d . .
Cl1 Cl 0.26653(18) 0.11633(9) 0.41975(15) 0.0621(5) Uani 1 1 d . .
Cl2 Cl 0.07631(19) 0.00552(13) 0.4065(3) 0.1068(10) Uani 1 1 d . .
N1 N 0.7141(3) 0.3625(2) 0.3353(3) 0.0235(8) Uani 1 1 d . .
N2 N 0.8347(4) 0.2286(2) 0.2866(3) 0.0271(8) Uani 1 1 d . .
N3 N 0.8570(3) 0.2771(2) 0.5098(3) 0.0227(8) Uani 1 1 d . .
N4 N 0.6281(3) 0.2920(2) 0.5079(3) 0.0251(8) Uani 1 1 d . .

loop_
_atom_site_aniso_label
_atom_site_aniso_U_11
_atom_site_aniso_U_22
_atom_site_aniso_U_33
_atom_site_aniso_U_23
_atom_site_aniso_U_13
_atom_site_aniso_U_12
C1 0.037(3) 0.031(2) 0.023(2) 0.0053(18) 0.004(2) 0.000(2)
C2 0.037(3) 0.041(3) 0.024(2) 0.000(2) 0.011(2) -0.002(2)
C3 0.021(2) 0.034(2) 0.038(2) -0.004(2) 0.0084(18) -0.001(2)
C4 0.022(2) 0.033(3) 0.033(2) 0.0028(18) 0.001(2) 0.0027(19)
C5 0.031(2) 0.036(2) 0.0197(19) 0.004(2) 0.0006(17) -0.007(2)
C6 0.031(3) 0.040(3) 0.024(2) -0.0040(19) 0.010(2) -0.007(2)
C7 0.024(2) 0.026(2) 0.041(3) -0.0039(19) 0.012(2) -0.0014(19)
C8 0.025(2) 0.024(2) 0.038(3) 0.0003(19) 0.003(2) 0.0040(19)
C9 0.028(3) 0.022(2) 0.031(2) 0.0010(18) 0.007(2) -0.0048(18)
C10 0.020(2) 0.027(2) 0.025(2) -0.0033(17) 0.0022(18) -0.0068(18)
C11 0.042(3) 0.034(3) 0.038(3) -0.013(2) 0.018(2) 0.001(2)
C12 0.026(2) 0.035(2) 0.052(3) -0.007(2) 0.018(2) -0.006(2)
C13 0.024(2) 0.029(2) 0.038(3) -0.008(2) 0.006(2) -0.001(2)
C14 0.038(3) 0.029(3) 0.065(4) -0.011(2) 0.003(3) -0.009(2)
C15 0.074(4) 0.030(2) 0.036(3) -0.002(2) 0.025(3) 0.005(3)
F6 0.0389(17) 0.0251(13) 0.0336(14) 0.0030(11) 0.0067(13) 0.0000(12)
F5 0.0329(16) 0.0357(15) 0.0410(16) -0.0099(12) -0.0021(13) -0.0004(13)
F3 0.0333(16) 0.0399(15) 0.0292(14) 0.0009(12) 0.0027(12) -0.0030(13)
F2 0.0325(16) 0.0461(17) 0.0420(16) -0.0061(13) 0.0136(13) 0.0088(13)
F4 0.0321(17) 0.0475(18) 0.0524(19) -0.0083(14) 0.0242(15) -0.0040(14)
F1 0.055(2) 0.0247(14) 0.057(2) 0.0104(13) 0.0079(17) -0.0020(14)
Ni1 0.0169(3) 0.0203(3) 0.0204(2) -0.0010(2) 0.00129(18) -0.0017(2)
O1 0.0243(17) 0.0232(15) 0.0349(18) -0.0005(13) -0.0001(14) -0.0032(13)
O2 0.0246(18) 0.0284(17) 0.0347(18) -0.0035(14) -0.0021(14) -0.0001(14)
P1 0.0228(6) 0.0211(5) 0.0272(6) -0.0009(4) 0.0064(5) 0.0003(5)
Cl1 0.0898(13) 0.0397(8) 0.0635(10) -0.0098(7) 0.0315(9) -0.0151(8)
Cl2 0.0475(12) 0.0565(11) 0.201(3) 0.0021(14) -0.0013(14) 0.0001(9)
N1 0.0193(19) 0.0222(18) 0.0275(19) 0.0013(15) 0.0024(15) -0.0023(15)
N2 0.030(2) 0.028(2) 0.0238(18) -0.0067(14) 0.0063(16) 0.0001(16)
N3 0.0192(19) 0.0245(18) 0.0223(18) 0.0012(13) 0.0012(15) -0.0019(14)
N4 0.022(2) 0.0279(19) 0.0262(19) -0.0022(15) 0.0068(16) -0.0053(15)

loop_
_atom_type_symbol
_atom_type_description
_atom_type_scat_dispersion_real
_atom_type_scat_dispersion_imag
_atom_type_scat_source
C C 0.0033 0.0016 'International Tables Vol C Tables 4.2.6.8 and 6.1.1.4'
H H 0.0000 0.0000 'International Tables Vol C Tables 4.2.6.8 and 6.1.1.4'
F F 0.0171 0.0103 'International Tables Vol C Tables 4.2.6.8 and 6.1.1.4'
Ni Ni 0.3393 1.1124 'International Tables Vol C Tables 4.2.6.8 and 6.1.1.4'
O O 0.0106 0.0060 'International Tables Vol C Tables 4.2.6.8 and 6.1.1.4'
P P 0.1023 0.0942 'International Tables Vol C Tables 4.2.6.8 and 6.1.1.4'
Cl Cl 0.1484 0.1585 'International Tables Vol C Tables 4.2.6.8 and 6.1.1.4'
N N 0.0061 0.0033 'International Tables Vol C Tables 4.2.6.8 and 6.1.1.4'

loop_
_geom_angle_atom_site_label_1
_geom_angle_atom_site_label_2
_geom_angle_atom_site_label_3
_geom_angle
N1 C1 C2 111.9(4)
N1 C1 H1A 109.2
C2 C1 H1A 109.2
N1 C1 H1B 109.2
C2 C1 H1B 109.2
H1A C1 H1B 107.9
N2 C2 C1 112.4(4)
N2 C2 H2A 109.1
C1 C2 H2A 109.1
N2 C2 H2B 109.1
C1 C2 H2B 109.1
H2A C2 H2B 107.8
N2 C3 C4 111.4(4)
N2 C3 H3A 109.3
C4 C3 H3A 109.3
N2 C3 H3B 109.3
C4 C3 H3B 109.3
H3A C3 H3B 108.0
N3 C4 C3 109.6(4)
N3 C4 H4A 109.8
C3 C4 H4A 109.8
N3 C4 H4B 109.8
C3 C4 H4B 109.8
H4A C4 H4B 108.2
N3 C5 C6 111.4(4)
N3 C5 H5A 109.4
C6 C5 H5A 109.4
N3 C5 H5B 109.4
C6 C5 H5B 109.4
H5A C5 H5B 108.0
N4 C6 C5 112.1(4)
N4 C6 H6A 109.2
C5 C6 H6A 109.2
N4 C6 H6B 109.2
C5 C6 H6B 109.2
H6A C6 H6B 107.9
N4 C7 C8 111.5(4)
N4 C7 H7A 109.3
C8 C7 H7A 109.3
N4 C7 H7B 109.3
C8 C7 H7B 109.3
H7A C7 H7B 108.0
N1 C8 C7 109.3(4)
N1 C8 H8A 109.8
C7 C8 H8A 109.8
N1 C8 H8B 109.8
C7 C8 H8B 109.8
H8A C8 H8B 108.3
N1 C9 C10 112.9(3)
N1 C9 H9A 109.0
C10 C9 H9A 109.0
N1 C9 H9B 109.0
C10 C9 H9B 109.0
H9A C9 H9B 107.8
N3 C10 C9 112.9(3)
N3 C10 H10A 109.0
C9 C10 H10A 109.0
N3 C10 H10B 109.0
C9 C10 H10B 109.0
H10A C10 H10B 107.8
N2 C11 H11A 109.5
N2 C11 H11B 109.5
H11A C11 H11B 109.5
N2 C11 H11C 109.5
H11A C11 H11C 109.5
H11B C11 H11C 109.5
N4 C12 H12A 109.5
N4 C12 H12B 109.5
H12A C12 H12B 109.5
N4 C12 H12C 109.5
H12A C12 H12C 109.5
H12B C12 H12C 109.5
O1 C13 O2 119.8(4)
O1 C13 C14 120.2(5)
O2 C13 C14 120.0(5)
O1 C13 Ni1 59.6(2)
O2 C13 Ni1 60.3(2)
C14 C13 Ni1 179.4(4)
C13 C14 H14A 109.5
C13 C14 H14B 109.5
H14A C14 H14B 109.5
C13 C14 H14C 109.5
H14A C14 H14C 109.5
H14B C14 H14C 109.5
Cl2 C15 Cl1 111.0(3)
Cl2 C15 H15A 109.4
Cl1 C15 H15A 109.4
Cl2 C15 H15B 109.4
Cl1 C15 H15B 109.4
H15A C15 H15B 108.0
N3 Ni1 N1 87.08(14)
N3 Ni1 O1 105.08(13)
N1 Ni1 O1 167.82(13)
N3 Ni1 O2 167.82(14)
N1 Ni1 O2 105.04(14)
O1 Ni1 O2 62.78(13)
N3 Ni1 N4 82.92(15)
N1 Ni1 N4 85.58(15)
O1 Ni1 N4 96.30(14)
O2 Ni1 N4 98.84(14)
N3 Ni1 N2 85.46(15)
N1 Ni1 N2 82.62(15)
O1 Ni1 N2 97.57(14)
O2 Ni1 N2 94.89(14)
N4 Ni1 N2 163.82(14)
N3 Ni1 C13 136.34(16)
N1 Ni1 C13 136.57(16)
O1 Ni1 C13 31.26(15)
O2 Ni1 C13 31.53(15)
N4 Ni1 C13 98.32(15)
N2 Ni1 C13 97.86(15)
C13 O1 Ni1 89.2(3)
C13 O2 Ni1 88.2(3)
F1 P1 F2 90.51(18)
F1 P1 F3 90.61(17)
F2 P1 F3 90.38(17)
F1 P1 F5 90.49(17)
F2 P1 F5 89.90(17)
F3 P1 F5 178.87(17)
F1 P1 F6 179.45(19)
F2 P1 F6 89.95(16)
F3 P1 F6 89.10(15)
F5 P1 F6 89.81(16)
F1 P1 F4 90.37(19)
F2 P1 F4 179.01(18)
F3 P1 F4 90.06(17)
F5 P1 F4 89.64(17)
F6 P1 F4 89.17(16)
C1 N1 C8 113.2(4)
C1 N1 C9 112.2(4)
C8 N1 C9 114.3(4)
C1 N1 Ni1 103.0(3)
C8 N1 Ni1 102.6(3)
C9 N1 Ni1 110.5(3)
C11 N2 C3 109.5(4)
C11 N2 C2 110.7(4)
C3 N2 C2 111.8(4)
C11 N2 Ni1 113.5(3)
C3 N2 Ni1 104.9(3)
C2 N2 Ni1 106.2(3)
C4 N3 C10 113.4(4)
C4 N3 C5 113.9(4)
C10 N3 C5 111.9(3)
C4 N3 Ni1 103.6(3)
C10 N3 Ni1 110.6(3)
C5 N3 Ni1 102.5(3)
C12 N4 C7 110.0(4)
C12 N4 C6 110.5(4)
C7 N4 C6 111.6(4)
C12 N4 Ni1 113.6(3)
C7 N4 Ni1 104.8(3)
C6 N4 Ni1 106.3(3)

loop_
_geom_bond_atom_site_label_1
_geom_bond_atom_site_label_2
_geom_bond_distance
C1 N1 1.475(6)
C1 C2 1.534(7)
C1 H1A 0.9900
C1 H1B 0.9900
C2 N2 1.497(6)
C2 H2A 0.9900
C2 H2B 0.9900
C3 N2 1.497(6)
C3 C4 1.514(7)
C3 H3A 0.9900
C3 H3B 0.9900
C4 N3 1.476(6)
C4 H4A 0.9900
C4 H4B 0.9900
C5 N3 1.491(6)
C5 C6 1.526(7)
C5 H5A 0.9900
C5 H5B 0.9900
C6 N4 1.505(6)
C6 H6A 0.9900
C6 H6B 0.9900
C7 N4 1.496(6)
C7 C8 1.512(7)
C7 H7A 0.9900
C7 H7B 0.9900
C8 N1 1.484(6)
C8 H8A 0.9900
C8 H8B 0.9900
C9 N1 1.488(6)
C9 C10 1.547(6)
C9 H9A 0.9900
C9 H9B 0.9900
C10 N3 1.490(5)
C10 H10A 0.9900
C10 H10B 0.9900
C11 N2 1.482(6)
C11 H11A 0.9800
C11 H11B 0.9800
C11 H11C 0.9800
C12 N4 1.484(6)
C12 H12A 0.9800
C12 H12B 0.9800
C12 H12C 0.9800
C13 O1 1.256(6)
C13 O2 1.266(6)
C13 C14 1.505(7)
C13 Ni1 2.420(5)
C14 H14A 0.9800
C14 H14B 0.9800
C14 H14C 0.9800
C15 Cl2 1.744(7)
C15 Cl1 1.753(5)
C15 H15A 0.9900
C15 H15B 0.9900
F6 P1 1.604(3)
F5 P1 1.598(3)
F3 P1 1.596(3)
F2 P1 1.593(3)
F4 P1 1.608(3)
F1 P1 1.587(3)
Ni1 N3 2.018(4)
Ni1 N1 2.027(4)
Ni1 O1 2.086(3)
Ni1 O2 2.102(3)
Ni1 N4 2.142(4)
Ni1 N2 2.147(4)

loop_
_geom_torsion_atom_site_label_1
_geom_torsion_atom_site_label_2
_geom_torsion_atom_site_label_3
_geom_torsion_atom_site_label_4
_geom_torsion
N1 C1 C2 N2 31.2(6)
N2 C3 C4 N3 -51.5(5)
N3 C5 C6 N4 33.6(5)
N4 C7 C8 N1 -52.5(5)
N1 C9 C10 N3 28.0(5)
O2 C13 O1 Ni1 1.8(5)
C14 C13 O1 Ni1 -179.4(5)
O1 C13 O2 Ni1 -1.8(5)
C14 C13 O2 Ni1 179.4(5)
C2 C1 N1 C8 -160.9(4)
C2 C1 N1 C9 67.9(5)
C2 C1 N1 Ni1 -51.0(4)
C7 C8 N1 C1 163.7(4)
C7 C8 N1 C9 -66.2(5)
C7 C8 N1 Ni1 53.5(4)
C10 C9 N1 C1 -134.9(4)
C10 C9 N1 C8 94.5(4)
C10 C9 N1 Ni1 -20.6(5)
C4 C3 N2 C11 -100.0(5)
C4 C3 N2 C2 137.0(4)
C4 C3 N2 Ni1 22.2(4)
C1 C2 N2 C11 127.8(4)
C1 C2 N2 C3 -109.8(5)
C1 C2 N2 Ni1 4.1(5)
C3 C4 N3 C10 -67.5(5)
C3 C4 N3 C5 162.9(4)
C3 C4 N3 Ni1 52.4(4)
C9 C10 N3 C4 94.6(4)
C9 C10 N3 C5 -134.9(4)
C9 C10 N3 Ni1 -21.2(5)
C6 C5 N3 C4 -163.6(4)
C6 C5 N3 C10 66.1(5)
C6 C5 N3 Ni1 -52.4(4)
C8 C7 N4 C12 -100.2(5)
C8 C7 N4 C6 136.9(4)
C8 C7 N4 Ni1 22.2(4)
C5 C6 N4 C12 125.4(4)
C5 C6 N4 C7 -112.0(4)
C5 C6 N4 Ni1 1.7(4)
